data_7224541
loop_
_publ_author_name
'Guo, Xianmin'
'Yan, Yongnian'
'Guo, Huadong'
'Qi, Yanjuan'
'Liu, Chunming'

_publ_section_title
;
 Seven entangled coordination polymers assembled from triphenylamine-based
 bisimidazole and dicarboxylates: interpenetration, self-penetration and
 mixed entanglement
;
_journal_issue 14
_journal_name_full CrystEngComm
_journal_page_first 2546
_journal_paper_doi 10.1039/C6CE00102E
_journal_volume 18
_journal_year 2016
_chemical_formula_moiety 'C96 H76 Cd3 N12 O14'
_chemical_formula_sum 'C96 H76 Cd3 N12 O14'
_chemical_formula_weight 1958.89
_chemical_melting_point ?
_chemical_name_systematic
;
 ?
;
_space_group_IT_number 2
_symmetry_cell_setting triclinic
_symmetry_space_group_name_Hall '-P 1'
_symmetry_space_group_name_H-M 'P -1'
_atom_sites_solution_hydrogens geom
_atom_sites_solution_primary direct
_atom_sites_solution_secondary difmap
_audit_creation_method SHELXL-97
_audit_update_record
;
2016-01-13 deposited with the CCDC.
2016-03-07 downloaded from the CCDC.
;
_cell_angle_alpha 97.526(3)
_cell_angle_beta 100.724(3)
_cell_angle_gamma 97.005(3)
_cell_formula_units_Z 1
_cell_length_a 9.8926(16)
_cell_length_b 13.378(2)
_cell_length_c 19.747(3)
_cell_measurement_reflns_used 12225
_cell_measurement_temperature 293(2)
_cell_measurement_theta_max 26.02
_cell_measurement_theta_min 1.61
_cell_volume 2516.7(7)
_computing_cell_refinement 'Bruker SMART'
_computing_data_collection 'Bruker SMART'
_computing_data_reduction 'Bruker SAINT'
_computing_molecular_graphics SHELXP-97
_computing_publication_material SHELXTL
_computing_structure_refinement 'SHELXL-97 (Sheldrick, 1997)'
_computing_structure_solution 'SHELXS-97 (Sheldrick, 1990)'
_diffrn_ambient_temperature 293(2)
_diffrn_detector_area_resol_mean 9.00cm
_diffrn_measured_fraction_theta_full 0.986
_diffrn_measured_fraction_theta_max 0.986
_diffrn_measurement_device_type 'CCD area detector'
_diffrn_measurement_method 'phi and omega scans'
_diffrn_radiation_monochromator graphite
_diffrn_radiation_source 'fine-focus sealed tube'
_diffrn_radiation_type MoK\a
_diffrn_radiation_wavelength 0.71073
_diffrn_reflns_av_R_equivalents 0.0286
_diffrn_reflns_av_sigmaI/netI 0.0642
_diffrn_reflns_limit_h_max 13
_diffrn_reflns_limit_h_min -12
_diffrn_reflns_limit_k_max 17
_diffrn_reflns_limit_k_min -12
_diffrn_reflns_limit_l_max 21
_diffrn_reflns_limit_l_min -26
_diffrn_reflns_number 18171
_diffrn_reflns_theta_full 28.20
_diffrn_reflns_theta_max 28.20
_diffrn_reflns_theta_min 1.06
_diffrn_standards_decay_% none
_diffrn_standards_interval_count none
_diffrn_standards_interval_time none
_diffrn_standards_number none
_exptl_absorpt_coefficient_mu 0.691
_exptl_absorpt_correction_T_max 0.874
_exptl_absorpt_correction_T_min 0.840
_exptl_absorpt_correction_type empirical
_exptl_absorpt_process_details SADABS
_exptl_crystal_colour grey
_exptl_crystal_density_diffrn 1.293
_exptl_crystal_density_method 'not measured'
_exptl_crystal_description block
_exptl_crystal_F_000 992
_exptl_crystal_size_max 0.25
_exptl_crystal_size_mid 0.23
_exptl_crystal_size_min 0.20
_refine_diff_density_max 1.934
_refine_diff_density_min -1.718
_refine_diff_density_rms 0.172
_refine_ls_extinction_method none
_refine_ls_goodness_of_fit_ref 1.025
_refine_ls_hydrogen_treatment constr
_refine_ls_matrix_type full
_refine_ls_number_parameters 396
_refine_ls_number_reflns 12225
_refine_ls_number_restraints 0
_refine_ls_restrained_S_all 1.025
_refine_ls_R_factor_all 0.0857
_refine_ls_R_factor_gt 0.0609
_refine_ls_shift/su_max 0.001
_refine_ls_shift/su_mean 0.000
_refine_ls_structure_factor_coef Fsqd
_refine_ls_weighting_details 'calc w=1/[\s^2^(Fo^2^)+(0.1197P)^2^+0.0000P] where P=(Fo^2^+2Fc^2^)/3'
_refine_ls_weighting_scheme calc
_refine_ls_wR_factor_gt 0.1801
_refine_ls_wR_factor_ref 0.1905
_reflns_number_gt 8246
_reflns_number_total 12225
_reflns_threshold_expression >2sigma(I)
_cod_data_source_file c6ce00102e2.cif
_cod_data_source_block 7
_cod_depositor_comments
;
The following automatic conversions were performed:

'_chemical_melting_point' value 'not measured' was changed to '?' -
the value is undefined or not given.

Automatic conversion script
Id: cif_fix_values 4268 2015-11-12 08:31:59Z antanas 

 Adding full bibliography for 7224535--7224541.cif.
;
_cod_original_sg_symbol_H-M p-1
_cod_database_code 7224541

loop_
_symmetry_equiv_pos_as_xyz
'x, y, z'
'-x, -y, -z'

loop_
_atom_site_label
_atom_site_type_symbol
_atom_site_fract_x
_atom_site_fract_y
_atom_site_fract_z
_atom_site_U_iso_or_equiv
_atom_site_adp_type
_atom_site_occupancy
_atom_site_symmetry_multiplicity
_atom_site_calc_flag
_atom_site_refinement_flags
_atom_site_disorder_assembly
_atom_site_disorder_group
C1 C 0.9658(5) 0.1985(3) 0.1278(2) 0.0370(10) Uani 1 1 d . A .
C2 C 0.9783(5) 0.2885(3) 0.0909(2) 0.0337(10) Uani 1 1 d . . .
C3 C 1.0576(6) 0.2929(3) 0.0412(3) 0.0439(12) Uani 1 1 d . . .
H3 H 1.1063 0.2395 0.0311 0.053 Uiso 1 1 calc R . .
C4 C 1.0668(6) 0.3751(3) 0.0059(3) 0.0443(12) Uani 1 1 d . . .
H4 H 1.1223 0.3764 -0.0272 0.053 Uiso 1 1 calc R . .
C5 C 0.9945(5) 0.4560(3) 0.0190(2) 0.0332(10) Uani 1 1 d . . .
C6 C 0.9151(8) 0.4504(4) 0.0687(4) 0.067(2) Uani 1 1 d . . .
H6 H 0.8645 0.5029 0.0782 0.080 Uiso 1 1 calc R . .
C7 C 0.9078(8) 0.3689(4) 0.1051(3) 0.0656(19) Uani 1 1 d . . .
H7 H 0.8549 0.3684 0.1394 0.079 Uiso 1 1 calc R . .
C8 C 0.7778(5) -0.1443(3) 0.0726(3) 0.0365(11) Uani 1 1 d . A .
C9 C 0.6852(5) -0.2466(3) 0.0505(3) 0.0347(10) Uani 1 1 d . . .
C10 C 0.6753(6) -0.3124(3) 0.0991(3) 0.0429(12) Uani 1 1 d . . .
H10 H 0.7190 -0.2906 0.1455 0.051 Uiso 1 1 calc R . .
C11 C 0.6013(5) -0.4099(3) 0.0792(3) 0.0435(12) Uani 1 1 d . . .
H11 H 0.5943 -0.4515 0.1129 0.052 Uiso 1 1 calc R . .
C12 C 0.5380(4) -0.4469(3) 0.0109(2) 0.0341(10) Uani 1 1 d . . .
C13 C 0.5427(5) -0.3786(3) -0.0364(3) 0.0411(11) Uani 1 1 d . . .
H13 H 0.4955 -0.3995 -0.0824 0.049 Uiso 1 1 calc R . .
C14 C 0.6153(5) -0.2807(3) -0.0172(3) 0.0388(11) Uani 1 1 d . . .
H14 H 0.6168 -0.2375 -0.0504 0.047 Uiso 1 1 calc R . .
C15 C 1.1116(6) 0.0167(4) 0.2987(3) 0.0508(13) Uani 1 1 d . . .
C16 C 1.2253(7) 0.0092(6) 0.3587(3) 0.0672(18) Uani 1 1 d . A .
C17 C 1.220(2) 0.0596(19) 0.4252(11) 0.112(7) Uiso 0.480(13) 1 d P A 1
H17 H 1.1548 0.1025 0.4315 0.135 Uiso 0.480(13) 1 calc PR A 1
C18 C 1.323(2) 0.0409(18) 0.4840(12) 0.101(6) Uiso 0.480(13) 1 d P A 1
H18 H 1.3085 0.0533 0.5294 0.122 Uiso 0.480(13) 1 calc PR A 1
C17' C 1.2001(14) -0.0057(10) 0.4231(6) 0.057(3) Uiso 0.520(13) 1 d P A 2
H17' H 1.1097 -0.0088 0.4306 0.069 Uiso 0.520(13) 1 calc PR A 2
C18' C 1.3059(15) -0.0162(12) 0.4770(7) 0.067(4) Uiso 0.520(13) 1 d P A 2
H18' H 1.2848 -0.0369 0.5175 0.081 Uiso 0.520(13) 1 calc PR A 2
C19 C 1.4440(7) 0.0041(7) 0.4707(3) 0.077(2) Uani 1 1 d . . .
C20 C 1.4579(9) -0.0101(8) 0.4046(4) 0.100(3) Uani 1 1 d . A .
H20 H 1.5431 -0.0238 0.3953 0.120 Uiso 1 1 calc R . .
C21 C 1.3507(8) -0.0053(7) 0.3481(4) 0.089(3) Uani 1 1 d . . .
H21 H 1.3675 -0.0123 0.3030 0.107 Uiso 1 1 calc R A .
C22 C 0.7333(5) 0.1146(4) -0.0258(3) 0.0419(11) Uani 1 1 d . . .
H22 H 0.6986 0.0865 0.0093 0.050 Uiso 1 1 calc R . .
C23 C 0.8588(5) 0.1434(3) -0.1018(3) 0.0378(10) Uani 1 1 d . . .
H23 H 0.9253 0.1398 -0.1294 0.045 Uiso 1 1 calc R . .
C24 C 0.6834(5) 0.1894(4) -0.0581(3) 0.0455(12) Uani 1 1 d . . .
H24 H 0.6091 0.2220 -0.0496 0.055 Uiso 1 1 calc R . .
C25 C 0.7552(5) 0.2834(4) -0.1509(3) 0.0439(12) Uani 1 1 d . . .
C26 C 0.7778(7) 0.2651(4) -0.2169(3) 0.0562(15) Uani 1 1 d . . .
H26 H 0.7972 0.2015 -0.2340 0.067 Uiso 1 1 calc R . .
C27 C 0.7723(7) 0.3394(5) -0.2584(3) 0.0596(16) Uani 1 1 d . . .
H27 H 0.7846 0.3248 -0.3041 0.071 Uiso 1 1 calc R . .
C28 C 0.7487(6) 0.4354(4) -0.2336(3) 0.0518(13) Uani 1 1 d . . .
C29 C 0.7258(6) 0.4543(4) -0.1663(3) 0.0504(13) Uani 1 1 d . . .
H29 H 0.7084 0.5186 -0.1491 0.060 Uiso 1 1 calc R . .
C30 C 0.72817(3) 0.37875(2) -0.123915(16) 0.0443(12) Uani 1 1 d . . .
H30 H 0.7122 0.3916 -0.0789 0.053 Uiso 1 1 calc R . .
C31 C 0.67997(3) 0.59854(2) -0.260254(16) 0.0520(14) Uani 1 1 d R . .
C32 C 0.75187(3) 0.69667(2) -0.251086(16) 0.0576(15) Uani 1 1 d R . .
H32 H 0.8440 0.7074 -0.2560 0.069 Uiso 1 1 d R . .
C33 C 0.68378(3) 0.77877(2) -0.234340(16) 0.0578(15) Uani 1 1 d R . .
H33 H 0.7310 0.8450 -0.2272 0.069 Uiso 1 1 calc R . .
C34 C 0.54723(3) 0.76229(2) -0.228393(16) 0.0477(13) Uani 1 1 d R A .
C35 C 0.47680(3) 0.66547(2) -0.237564(16) 0.0584(15) Uani 1 1 d R . .
H35 H 0.3850 0.6545 -0.2321 0.070 Uiso 1 1 calc R . .
C36 C 0.54482(3) 0.58315(2) -0.255220(16) 0.0599(16) Uani 1 1 d R . .
H36 H 0.4966 0.5171 -0.2636 0.072 Uiso 1 1 calc R . .
C37 C 0.34317(3) 0.85279(2) -0.228769(16) 0.0638(17) Uani 1 1 d R A .
H37 H 0.2784 0.7999 -0.2563 0.077 Uiso 1 1 calc R . .
C38 C 0.54091(3) 0.93607(2) -0.162498(16) 0.063(4) Uiso 0.480(13) 1 d PR A 1
H38 H 0.6331 0.9515 -0.1387 0.076 Uiso 0.480(13) 1 calc PR A 1
C39 C 0.43741(3) 0.99347(2) -0.157898(16) 0.060(4) Uiso 0.480(13) 1 d PR A 1
H39 H 0.4471 1.0566 -0.1300 0.072 Uiso 0.480(13) 1 calc PR A 1
C38' C 0.53661(3) 0.94157(2) -0.183098(16) 0.071(4) Uiso 0.520(13) 1 d PR A 2
H38' H 0.6317 0.9647 -0.1697 0.085 Uiso 0.520(13) 1 calc PR A 2
C39' C 0.43341(3) 0.99847(2) -0.177398(16) 0.059(3) Uiso 0.520(13) 1 d PR A 2
H39' H 0.4466 1.0672 -0.1585 0.071 Uiso 0.520(13) 1 calc PR A 2
C40 C 0.85445(3) 0.52477(2) -0.316294(16) 0.146(2) Uani 1 1 d R . .
C41 C 0.80460(3) 0.55458(2) -0.382485(16) 0.146(2) Uani 1 1 d R . .
H41 H 0.7125 0.5631 -0.3976 0.175 Uiso 1 1 d R . .
C42 C 0.90736(3) 0.57000(2) -0.422822(16) 0.146(2) Uani 1 1 d R . .
H42 H 0.8839 0.5941 -0.4649 0.175 Uiso 1 1 calc R . .
C43 C 1.03016(3) 0.55211(2) -0.403472(16) 0.146(2) Uani 1 1 d R . .
H43 H 1.0882 0.5578 -0.4352 0.175 Uiso 1 1 calc R . .
C44 C 1.08992(3) 0.52401(2) -0.338135(16) 0.146(2) Uani 1 1 d R . .
H44 H 1.1829 0.5159 -0.3258 0.175 Uiso 1 1 calc R . .
C45 C 0.98999(3) 0.50936(2) -0.292559(16) 0.146(2) Uani 1 1 d R . .
H45 H 1.0169 0.4903 -0.2490 0.175 Uiso 1 1 calc R . .
N1 N 0.84479(3) 0.08648(2) -0.053442(16) 0.0365(9) Uani 1 1 d R . .
N2 N 0.76401(3) 0.20775(2) -0.106083(16) 0.0385(9) Uani 1 1 d R . .
N3 N 0.75038(3) 0.51424(2) -0.275042(16) 0.0672(15) Uani 1 1 d R . .
O1 O 1.00114(3) 0.11476(2) 0.103577(16) 0.0383(7) Uani 1 1 d R . .
O2 O 0.92048(3) 0.20716(2) 0.182554(16) 0.0606(11) Uani 1 1 d R . .
O3 O 0.82484(3) -0.11787(2) 0.136726(16) 0.0487(9) Uani 1 1 d R . .
O4 O 0.80259(3) -0.09491(2) 0.025915(16) 0.0450(8) Uani 1 1 d R . .
O5 O 1.12459(3) -0.00617(2) 0.239100(16) 0.0591(11) Uani 1 1 d R A .
O6 O 1.00902(3) 0.06028(2) 0.310105(16) 0.082(4) Uiso 0.480(13) 1 d PR A 1
O6' O 0.99462(3) 0.03608(2) 0.312706(16) 0.072(3) Uiso 0.520(13) 1 d PR A 2
Cd1 Cd 0.90769(3) 0.03665(2) 0.193909(16) 0.03334(12) Uani 1 1 d R . .
Cd2 Cd 1.00000(3) 0.00000(2) 0.000000(16) 0.02997(13) Uani 1 2 d SR . .
N4 N 0.47873(3) 0.84884(2) -0.210743(16) 0.0512(11) Uani 1 1 d R . .
N5 N 0.31220(3) 0.94143(2) -0.202615(16) 0.0617(14) Uani 1 1 d R . .

loop_
_atom_site_aniso_label
_atom_site_aniso_U_11
_atom_site_aniso_U_22
_atom_site_aniso_U_33
_atom_site_aniso_U_23
_atom_site_aniso_U_13
_atom_site_aniso_U_12
C1 0.042(3) 0.025(2) 0.041(3) 0.0086(17) 0.001(2) 0.0020(18)
C2 0.038(2) 0.0213(18) 0.042(2) 0.0088(17) 0.005(2) 0.0045(17)
C3 0.053(3) 0.0159(18) 0.071(3) 0.013(2) 0.025(3) 0.0114(19)
C4 0.057(3) 0.022(2) 0.066(3) 0.018(2) 0.032(3) 0.014(2)
C5 0.036(2) 0.0197(18) 0.045(3) 0.0086(17) 0.008(2) 0.0059(16)
C6 0.102(5) 0.045(3) 0.086(4) 0.038(3) 0.059(4) 0.050(3)
C7 0.093(5) 0.055(3) 0.079(4) 0.039(3) 0.055(4) 0.042(3)
C8 0.026(2) 0.0165(18) 0.064(3) -0.0033(18) 0.009(2) 0.0007(15)
C9 0.030(2) 0.0190(18) 0.053(3) -0.0008(17) 0.011(2) -0.0031(16)
C10 0.053(3) 0.027(2) 0.043(3) -0.0012(18) 0.012(2) -0.012(2)
C11 0.047(3) 0.029(2) 0.050(3) 0.004(2) 0.012(2) -0.012(2)
C12 0.026(2) 0.022(2) 0.052(3) -0.0010(18) 0.0101(19) -0.0023(16)
C13 0.038(3) 0.029(2) 0.047(3) 0.0049(19) -0.003(2) -0.0104(19)
C14 0.035(3) 0.027(2) 0.050(3) 0.0078(19) 0.001(2) -0.0030(18)
C15 0.048(3) 0.060(3) 0.038(3) 0.012(2) -0.011(2) 0.009(3)
C16 0.051(4) 0.095(5) 0.049(3) 0.012(3) -0.010(3) 0.013(3)
C19 0.058(4) 0.116(6) 0.048(4) 0.014(4) -0.016(3) 0.018(4)
C20 0.061(5) 0.166(9) 0.067(5) 0.012(5) -0.016(4) 0.041(5)
C21 0.072(5) 0.143(8) 0.046(4) 0.007(4) -0.015(3) 0.039(5)
C22 0.033(3) 0.044(3) 0.047(3) 0.009(2) 0.004(2) 0.003(2)
C23 0.032(2) 0.034(2) 0.047(3) 0.0099(19) 0.001(2) 0.0108(18)
C24 0.027(2) 0.050(3) 0.061(3) 0.011(2) 0.006(2) 0.014(2)
C25 0.042(3) 0.039(2) 0.051(3) 0.010(2) -0.001(2) 0.019(2)
C26 0.081(4) 0.042(3) 0.049(3) 0.006(2) 0.007(3) 0.032(3)
C27 0.082(5) 0.059(3) 0.045(3) 0.013(3) 0.013(3) 0.036(3)
C28 0.053(3) 0.044(3) 0.062(3) 0.013(2) 0.008(3) 0.022(2)
C29 0.058(4) 0.038(3) 0.059(3) 0.012(2) 0.009(3) 0.023(2)
C30 0.046(3) 0.038(2) 0.051(3) 0.010(2) 0.007(2) 0.018(2)
C31 0.059(4) 0.039(3) 0.061(3) 0.017(2) 0.006(3) 0.017(2)
C32 0.039(3) 0.057(3) 0.077(4) 0.015(3) 0.009(3) 0.007(3)
C33 0.041(3) 0.037(3) 0.091(4) 0.011(3) 0.005(3) 0.005(2)
C34 0.038(3) 0.039(3) 0.062(3) 0.010(2) -0.004(2) 0.010(2)
C35 0.037(3) 0.042(3) 0.096(5) 0.020(3) 0.006(3) 0.004(2)
C36 0.048(3) 0.039(3) 0.090(5) 0.016(3) 0.005(3) 0.002(2)
C37 0.035(3) 0.041(3) 0.105(5) -0.006(3) 0.001(3) 0.005(2)
C40 0.165(5) 0.150(4) 0.159(5) 0.044(4) 0.090(4) 0.057(4)
C41 0.165(5) 0.150(4) 0.159(5) 0.044(4) 0.090(4) 0.057(4)
C42 0.165(5) 0.150(4) 0.159(5) 0.044(4) 0.090(4) 0.057(4)
C43 0.165(5) 0.150(4) 0.159(5) 0.044(4) 0.090(4) 0.057(4)
C44 0.165(5) 0.150(4) 0.159(5) 0.044(4) 0.090(4) 0.057(4)
C45 0.165(5) 0.150(4) 0.159(5) 0.044(4) 0.090(4) 0.057(4)
N1 0.032(2) 0.0316(18) 0.045(2) 0.0067(16) 0.0010(17) 0.0097(15)
N2 0.035(2) 0.0327(19) 0.047(2) 0.0090(16) 0.0016(18) 0.0101(16)
N3 0.082(4) 0.061(3) 0.075(4) 0.030(3) 0.027(3) 0.035(3)
O1 0.049(2) 0.0251(14) 0.0384(17) 0.0073(12) 0.0010(15) 0.0057(13)
O2 0.092(3) 0.041(2) 0.065(3) 0.0230(18) 0.039(2) 0.021(2)
O3 0.053(2) 0.0225(15) 0.060(2) -0.0016(14) 0.0034(18) -0.0119(14)
O4 0.0327(18) 0.0266(15) 0.072(2) 0.0084(15) 0.0090(16) -0.0081(13)
O5 0.055(3) 0.065(3) 0.047(2) 0.0025(18) -0.0156(18) 0.017(2)
Cd1 0.0329(2) 0.02238(16) 0.0382(2) 0.00528(12) -0.00701(13) 0.00019(12)
Cd2 0.0295(2) 0.01891(19) 0.0396(3) 0.00868(16) 0.00011(18) 0.00298(16)
N4 0.029(2) 0.037(2) 0.077(3) 0.002(2) -0.008(2) 0.0041(17)
N5 0.030(2) 0.041(2) 0.103(4) -0.005(2) -0.001(2) 0.0042(19)

loop_
_atom_type_symbol
_atom_type_description
_atom_type_scat_dispersion_real
_atom_type_scat_dispersion_imag
_atom_type_scat_source
C C 0.0033 0.0016 'International Tables Vol C Tables 4.2.6.8 and 6.1.1.4'
H H 0.0000 0.0000 'International Tables Vol C Tables 4.2.6.8 and 6.1.1.4'
N N 0.0061 0.0033 'International Tables Vol C Tables 4.2.6.8 and 6.1.1.4'
O O 0.0106 0.0060 'International Tables Vol C Tables 4.2.6.8 and 6.1.1.4'
Cd Cd -0.8075 1.2024 'International Tables Vol C Tables 4.2.6.8 and 6.1.1.4'

loop_
_geom_angle_atom_site_label_1
_geom_angle_atom_site_label_2
_geom_angle_atom_site_label_3
_geom_angle
_geom_angle_site_symmetry_1
_geom_angle_site_symmetry_3
O2 C1 O1 120.9(3) . .
O2 C1 C2 118.5(4) . .
O1 C1 C2 120.6(4) . .
O2 C1 Cd1 57.50(17) . .
O1 C1 Cd1 63.78(17) . .
C2 C1 Cd1 172.6(3) . .
C3 C2 C7 118.1(4) . .
C3 C2 C1 121.2(4) . .
C7 C2 C1 120.7(4) . .
C2 C3 C4 121.3(4) . .
C2 C3 H3 119.4 . .
C4 C3 H3 119.4 . .
C3 C4 C5 121.2(5) . .
C3 C4 H4 119.4 . .
C5 C4 H4 119.4 . .
C6 C5 C4 116.9(4) . .
C6 C5 C5 122.3(5) . 2_765
C4 C5 C5 120.8(5) . 2_765
C5 C6 C7 121.9(5) . .
C5 C6 H6 119.0 . .
C7 C6 H6 119.0 . .
C2 C7 C6 120.6(5) . .
C2 C7 H7 119.7 . .
C6 C7 H7 119.7 . .
O4 C8 O3 125.8(3) . .
O4 C8 C9 117.7(4) . .
O3 C8 C9 116.5(4) . .
C14 C9 C10 117.6(4) . .
C14 C9 C8 122.8(4) . .
C10 C9 C8 119.5(4) . .
C11 C10 C9 120.9(5) . .
C11 C10 H10 119.5 . .
C9 C10 H10 119.5 . .
C12 C11 C10 121.9(5) . .
C12 C11 H11 119.1 . .
C10 C11 H11 119.1 . .
C11 C12 C13 116.5(4) . .
C11 C12 C12 121.9(5) . 2_645
C13 C12 C12 121.6(5) . 2_645
C14 C13 C12 122.1(4) . .
C14 C13 H13 118.9 . .
C12 C13 H13 118.9 . .
C9 C14 C13 120.7(4) . .
C9 C14 H14 119.6 . .
C13 C14 H14 119.6 . .
O5 C15 O6 119.1(4) . .
O5 C15 O6' 121.3(4) . .
O6 C15 O6' 15.79(7) . .
O5 C15 C16 120.7(5) . .
O6 C15 C16 119.5(5) . .
O6' C15 C16 117.5(5) . .
O5 C15 Cd1 60.8(2) . .
O6 C15 Cd1 58.85(19) . .
O6' C15 Cd1 61.31(19) . .
C16 C15 Cd1 178.0(5) . .
C21 C16 C17' 115.6(8) . .
C21 C16 C17 116.1(11) . .
C17' C16 C17 36.2(9) . .
C21 C16 C15 120.4(6) . .
C17' C16 C15 122.5(8) . .
C17 C16 C15 117.9(11) . .
C16 C17 C18 116.6(19) . .
C16 C17 H17 121.7 . .
C18 C17 H17 121.7 . .
C19 C18 C17 118.8(18) . .
C19 C18 H18 120.6 . .
C17 C18 H18 120.6 . .
C16 C17' C18' 121.6(12) . .
C16 C17' H17' 119.2 . .
C18' C17' H17' 119.2 . .
C17' C18' C19 120.1(12) . .
C17' C18' H18' 120.0 . .
C19 C18' H18' 120.0 . .
C20 C19 C18' 112.3(8) . .
C20 C19 C18 116.8(11) . .
C18' C19 C18 31.2(9) . .
C20 C19 C19 122.8(9) . 2_856
C18' C19 C19 119.7(10) . 2_856
C18 C19 C19 119.9(12) . 2_856
C19 C20 C21 123.4(8) . .
C19 C20 H20 118.3 . .
C21 C20 H20 118.3 . .
C16 C21 C20 120.3(7) . .
C16 C21 H21 119.9 . .
C20 C21 H21 119.9 . .
C24 C22 N1 109.0(4) . .
C24 C22 H22 125.5 . .
N1 C22 H22 125.5 . .
N1 C23 N2 110.8(4) . .
N1 C23 H23 124.6 . .
N2 C23 H23 124.6 . .
C22 C24 N2 106.5(4) . .
C22 C24 H24 126.8 . .
N2 C24 H24 126.8 . .
C26 C25 C30 120.5(4) . .
C26 C25 N2 121.6(4) . .
C30 C25 N2 117.9(4) . .
C25 C26 C27 120.7(5) . .
C25 C26 H26 119.6 . .
C27 C26 H26 119.6 . .
C26 C27 C28 120.8(5) . .
C26 C27 H27 119.6 . .
C28 C27 H27 119.6 . .
C27 C28 C29 118.6(5) . .
C27 C28 N3 121.1(5) . .
C29 C28 N3 120.2(4) . .
C28 C29 C30 121.1(4) . .
C28 C29 H29 119.4 . .
C30 C29 H29 119.4 . .
C25 C30 C29 118.2(3) . .
C25 C30 H30 120.9 . .
C29 C30 H30 120.9 . .
C36 C31 C32 120.5 . .
C36 C31 N3 120.4 . .
C32 C31 N3 119.1 . .
C31 C32 C33 118.8 . .
C31 C32 H32 120.6 . .
C33 C32 H32 120.6 . .
C34 C33 C32 120.2 . .
C34 C33 H33 119.9 . .
C32 C33 H33 119.9 . .
C35 C34 C33 120.7 . .
C35 C34 N4 120.1 . .
C33 C34 N4 119.2 . .
C34 C35 C36 119.0 . .
C34 C35 H35 120.5 . .
C36 C35 H35 120.5 . .
C31 C36 C35 120.7 . .
C31 C36 H36 119.7 . .
C35 C36 H36 119.7 . .
N5 C37 N4 111.5 . .
N5 C37 H37 124.3 . .
N4 C37 H37 124.3 . .
C39 C38 N4 105.3 . .
C39 C38 H38 127.4 . .
N4 C38 H38 127.4 . .
C38 C39 N5 109.1 . .
C38 C39 H39 125.5 . .
N5 C39 H39 125.5 . .
N4 C38' C39' 107.8 . .
N4 C38' H38' 126.1 . .
C39' C38' H38' 126.1 . .
N5 C39' C38' 109.5 . .
N5 C39' H39' 125.3 . .
C38' C39' H39' 125.3 . .
C45 C40 N3 122.1 . .
C45 C40 C41 124.5 . .
N3 C40 C41 113.4 . .
C42 C41 C40 114.3 . .
C42 C41 H41 122.8 . .
C40 C41 H41 122.8 . .
C43 C42 C41 122.1 . .
C43 C42 H42 118.9 . .
C41 C42 H42 118.9 . .
C42 C43 C44 127.3 . .
C42 C43 H43 116.3 . .
C44 C43 H43 116.3 . .
C43 C44 C45 113.4 . .
C43 C44 H44 123.3 . .
C45 C44 H44 123.3 . .
C40 C45 C44 118.1 . .
C40 C45 H45 120.9 . .
C44 C45 H45 120.9 . .
C23 N1 C22 106.2(3) . .
C23 N1 Cd2 128.1(2) . .
C22 N1 Cd2 123.1(2) . .
C23 N2 C24 107.5(3) . .
C23 N2 C25 125.1(3) . .
C24 N2 C25 127.3(3) . .
C28 N3 C31 119.7(2) . .
C28 N3 C40 119.1(2) . .
C31 N3 C40 118.5 . .
C1 O1 Cd2 145.0(2) . .
C1 O1 Cd1 88.4(2) . .
Cd2 O1 Cd1 115.1 . .
C1 O2 Cd1 95.52(19) . .
C8 O3 Cd1 128.16(19) . .
C8 O4 Cd2 136.7(2) . .
C15 O5 Cd1 92.3(3) . .
C15 O6 Cd1 92.8(2) . .
C15 O6' Cd1 89.9(2) . .
O3 Cd1 N5 88.6 . 2_665
O3 Cd1 O6 120.4 . .
N5 Cd1 O6 99.4 2_665 .
O3 Cd1 O2 142.5 . .
N5 Cd1 O2 81.0 2_665 .
O6 Cd1 O2 96.9 . .
O3 Cd1 O5 94.0 . .
N5 Cd1 O5 151.4 2_665 .
O6 Cd1 O5 55.1 . .
O2 Cd1 O5 112.2 . .
O3 Cd1 O6' 112.2 . .
N5 Cd1 O6' 97.3 2_665 .
O6 Cd1 O6' 8.6 . .
O2 Cd1 O6' 104.9 . .
O5 Cd1 O6' 55.5 . .
O3 Cd1 O1 100.4 . .
N5 Cd1 O1 116.5 2_665 .
O6 Cd1 O1 126.1 . .
O2 Cd1 O1 54.7 . .
O5 Cd1 O1 91.1 . .
O6' Cd1 O1 133.4 . .
O3 Cd1 C15 106.76(12) . .
N5 Cd1 C15 125.94(13) 2_665 .
O6 Cd1 C15 28.34(13) . .
O2 Cd1 C15 108.53(12) . .
O5 Cd1 C15 26.93(13) . .
O6' Cd1 C15 28.77(13) . .
O1 Cd1 C15 111.18(13) . .
O3 Cd1 C1 122.44(10) . .
N5 Cd1 C1 97.74(11) 2_665 .
O6 Cd1 C1 114.81(10) . .
O2 Cd1 C1 26.98(10) . .
O5 Cd1 C1 104.77(10) . .
O6' Cd1 C1 123.40(10) . .
O1 Cd1 C1 27.82(10) . .
C15 Cd1 C1 114.28(16) . .
N1 Cd2 N1 180.0 2_755 .
N1 Cd2 O4 95.8 2_755 .
N1 Cd2 O4 84.2 . .
N1 Cd2 O4 84.2 2_755 2_755
N1 Cd2 O4 95.8 . 2_755
O4 Cd2 O4 180.0 . 2_755
N1 Cd2 O1 86.0 2_755 2_755
N1 Cd2 O1 94.0 . 2_755
O4 Cd2 O1 94.3 . 2_755
O4 Cd2 O1 85.7 2_755 2_755
N1 Cd2 O1 94.0 2_755 .
N1 Cd2 O1 86.0 . .
O4 Cd2 O1 85.7 . .
O4 Cd2 O1 94.3 2_755 .
O1 Cd2 O1 180.0 2_755 .
C38' N4 C37 105.7 . .
C38' N4 C38 17.3 . .
C37 N4 C38 108.4 . .
C38' N4 C34 127.7 . .
C37 N4 C34 126.0 . .
C38 N4 C34 124.8 . .
C39' N5 C37 104.5 . .
C39' N5 C39 16.0 . .
C37 N5 C39 105.3 . .
C39' N5 Cd1 132.6 . 2_665
C37 N5 Cd1 122.3 . 2_665
C39 N5 Cd1 126.8 . 2_665

loop_
_geom_bond_atom_site_label_1
_geom_bond_atom_site_label_2
_geom_bond_distance
_geom_bond_site_symmetry_2
C1 O2 1.243(5) .
C1 O1 1.274(4) .
C1 C2 1.490(6) .
C1 Cd1 2.728(4) .
C2 C3 1.368(7) .
C2 C7 1.379(7) .
C3 C4 1.379(6) .
C3 H3 0.9300 .
C4 C5 1.391(6) .
C4 H4 0.9300 .
C5 C6 1.371(7) .
C5 C5 1.479(8) 2_765
C6 C7 1.384(7) .
C6 H6 0.9300 .
C7 H7 0.9300 .
C8 O4 1.246(5) .
C8 O3 1.252(5) .
C8 C9 1.513(5) .
C9 C14 1.375(6) .
C9 C10 1.393(7) .
C10 C11 1.384(6) .
C10 H10 0.9300 .
C11 C12 1.374(7) .
C11 H11 0.9300 .
C12 C13 1.391(6) .
C12 C12 1.493(8) 2_645
C13 C14 1.384(6) .
C13 H13 0.9300 .
C14 H14 0.9300 .
C15 O5 1.212(6) .
C15 O6 1.270(6) .
C15 O6' 1.287(6) .
C15 C16 1.497(7) .
C15 Cd1 2.673(5) .
C16 C21 1.328(10) .
C16 C17' 1.375(13) .
C16 C17 1.41(2) .
C17 C18 1.46(3) .
C17 H17 0.9300 .
C18 C19 1.40(2) .
C18 H18 0.9300 .
C17' C18' 1.381(18) .
C17' H17' 0.9300 .
C18' C19 1.391(16) .
C18' H18' 0.9300 .
C19 C20 1.330(10) .
C19 C19 1.471(11) 2_856
C20 C21 1.403(9) .
C20 H20 0.9300 .
C21 H21 0.9300 .
C22 C24 1.349(7) .
C22 N1 1.388(5) .
C22 H22 0.9300 .
C23 N1 1.314(5) .
C23 N2 1.347(4) .
C23 H23 0.9300 .
C24 N2 1.374(5) .
C24 H24 0.9300 .
C25 C26 1.358(7) .
C25 C30 1.393(5) .
C25 N2 1.429(5) .
C26 C27 1.369(8) .
C26 H26 0.9300 .
C27 C28 1.376(7) .
C27 H27 0.9300 .
C28 C29 1.385(8) .
C28 N3 1.418(5) .
C29 C30 1.395(5) .
C29 H29 0.9300 .
C30 H30 0.9300 .
C31 C36 1.3519 .
C31 C32 1.3871 .
C31 N3 1.4225 .
C32 C33 1.3921 .
C32 H32 0.9300 .
C33 C34 1.3712 .
C33 H33 0.9300 .
C34 C35 1.3666 .
C34 N4 1.4473 .
C35 C36 1.3980 .
C35 H35 0.9300 .
C36 H36 0.9300 .
C37 N5 1.3244 .
C37 N4 1.3313 .
C37 H37 0.9300 .
C38 C39 1.3617 .
C38 N4 1.4012 .
C38 H38 0.9300 .
C39 N5 1.4213 .
C39 H39 0.9300 .
C38' N4 1.3030 .
C38' C39' 1.3580 .
C38' H38' 0.9300 .
C39' N5 1.3126 .
C39' H39' 0.9300 .
C40 C45 1.3852 .
C40 N3 1.4318 .
C40 C41 1.4336 .
C41 C42 1.4155 .
C41 H41 0.9300 .
C42 C43 1.2653 .
C42 H42 0.9300 .
C43 C44 1.4328 .
C43 H43 0.9300 .
C44 C45 1.4682 .
C44 H44 0.9300 .
C45 H45 0.9300 .
N1 Cd2 2.2271 .
O1 Cd2 2.3885 .
O1 Cd1 2.4484 .
O2 Cd1 2.3116 .
O3 Cd1 2.2025 .
O4 Cd2 2.3717 .
O5 Cd1 2.3345 .
O6 Cd1 2.2905 .
O6' Cd1 2.3448 .
Cd1 N5 2.2647 2_665
Cd2 N1 2.2271 2_755
Cd2 O4 2.3717 2_755
Cd2 O1 2.3885 2_755
N5 Cd1 2.2647 2_665

loop_
_geom_torsion_atom_site_label_1
_geom_torsion_atom_site_label_2
_geom_torsion_atom_site_label_3
_geom_torsion_atom_site_label_4
_geom_torsion
_geom_torsion_site_symmetry_1
_geom_torsion_site_symmetry_4
O2 C1 C2 C3 163.7(4) . .
O1 C1 C2 C3 -16.2(7) . .
Cd1 C1 C2 C3 -140(2) . .
O2 C1 C2 C7 -17.5(7) . .
O1 C1 C2 C7 162.6(5) . .
Cd1 C1 C2 C7 38(3) . .
C7 C2 C3 C4 -0.3(8) . .
C1 C2 C3 C4 178.5(5) . .
C2 C3 C4 C5 -0.7(9) . .
C3 C4 C5 C6 0.5(8) . .
C3 C4 C5 C5 179.7(6) . 2_765
C4 C5 C6 C7 0.8(10) . .
C5 C5 C6 C7 -178.5(7) 2_765 .
C3 C2 C7 C6 1.5(10) . .
C1 C2 C7 C6 -177.3(6) . .
C5 C6 C7 C2 -1.8(12) . .
O4 C8 C9 C14 -7.9(6) . .
O3 C8 C9 C14 173.3(4) . .
O4 C8 C9 C10 168.3(4) . .
O3 C8 C9 C10 -10.5(6) . .
C14 C9 C10 C11 2.1(8) . .
C8 C9 C10 C11 -174.3(5) . .
C9 C10 C11 C12 1.8(8) . .
C10 C11 C12 C13 -4.9(8) . .
C10 C11 C12 C12 178.0(5) . 2_645
C11 C12 C13 C14 4.3(7) . .
C12 C12 C13 C14 -178.5(5) 2_645 .
C10 C9 C14 C13 -2.6(7) . .
C8 C9 C14 C13 173.7(4) . .
C12 C13 C14 C9 -0.6(8) . .
O5 C15 C16 C21 11.9(11) . .
O6 C15 C16 C21 -158.6(7) . .
O6' C15 C16 C21 -176.4(7) . .
Cd1 C15 C16 C21 -123(13) . .
O5 C15 C16 C17' -153.6(8) . .
O6 C15 C16 C17' 35.9(11) . .
O6' C15 C16 C17' 18.1(11) . .
Cd1 C15 C16 C17' 71(14) . .
O5 C15 C16 C17 164.6(12) . .
O6 C15 C16 C17 -5.9(14) . .
O6' C15 C16 C17 -23.7(14) . .
Cd1 C15 C16 C17 30(14) . .
C21 C16 C17 C18 -33(2) . .
C17' C16 C17 C18 65(2) . .
C15 C16 C17 C18 173.0(15) . .
C16 C17 C18 C19 20(3) . .
C21 C16 C17' C18' 11.5(16) . .
C17 C16 C17' C18' -89(2) . .
C15 C16 C17' C18' 177.6(10) . .
C16 C17' C18' C19 10(2) . .
C17' C18' C19 C20 -26.8(17) . .
C17' C18' C19 C18 78(2) . .
C17' C18' C19 C19 178.0(12) . 2_856
C17 C18 C19 C20 1(2) . .
C17 C18 C19 C18' -88(3) . .
C17 C18 C19 C19 173.0(16) . 2_856
C18' C19 C20 C21 23.9(15) . .
C18 C19 C20 C21 -10.1(18) . .
C19 C19 C20 C21 178.2(11) 2_856 .
C17' C16 C21 C20 -15.0(14) . .
C17 C16 C21 C20 25.4(16) . .
C15 C16 C21 C20 178.6(8) . .
C19 C20 C21 C16 -3.3(16) . .
N1 C22 C24 N2 0.1(5) . .
C30 C25 C26 C27 -1.1(9) . .
N2 C25 C26 C27 -178.4(5) . .
C25 C26 C27 C28 2.4(10) . .
C26 C27 C28 C29 -2.3(10) . .
C26 C27 C28 N3 176.5(5) . .
C27 C28 C29 C30 0.9(9) . .
N3 C28 C29 C30 -177.9(4) . .
C26 C25 C30 C29 -0.3(6) . .
N2 C25 C30 C29 177.1(4) . .
C28 C29 C30 C25 0.4(7) . .
C36 C31 C32 C33 2.1 . .
N3 C31 C32 C33 -177.9 . .
C31 C32 C33 C34 -1.2 . .
C32 C33 C34 C35 1.1 . .
C32 C33 C34 N4 179.8 . .
C33 C34 C35 C36 -1.9 . .
N4 C34 C35 C36 179.4 . .
C32 C31 C36 C35 -2.9 . .
N3 C31 C36 C35 177.1 . .
C34 C35 C36 C31 2.8 . .
N4 C38 C39 N5 0.5 . .
N4 C38' C39' N5 -1.1 . .
C45 C40 C41 C42 -1.4 . .
N3 C40 C41 C42 177.2 . .
C40 C41 C42 C43 4.5 . .
C41 C42 C43 C44 -6.2 . .
C42 C43 C44 C45 4.1 . .
N3 C40 C45 C44 -178.8 . .
C41 C40 C45 C44 -0.3 . .
C43 C44 C45 C40 -0.7 . .
N2 C23 N1 C22 1.0(4) . .
N2 C23 N1 Cd2 -160.74(15) . .
C24 C22 N1 C23 -0.6(5) . .
C24 C22 N1 Cd2 162.2(3) . .
N1 C23 N2 C24 -0.9(4) . .
N1 C23 N2 C25 176.7(3) . .
C22 C24 N2 C23 0.5(5) . .
C22 C24 N2 C25 -177.1(4) . .
C26 C25 N2 C23 38.9(6) . .
C30 C25 N2 C23 -138.5(4) . .
C26 C25 N2 C24 -143.9(5) . .
C30 C25 N2 C24 38.8(6) . .
C27 C28 N3 C31 157.8(5) . .
C29 C28 N3 C31 -23.4(6) . .
C27 C28 N3 C40 -41.0(7) . .
C29 C28 N3 C40 137.8(4) . .
C36 C31 N3 C28 -52.7(3) . .
C32 C31 N3 C28 127.3(3) . .
C36 C31 N3 C40 146.0 . .
C32 C31 N3 C40 -34.0 . .
C45 C40 N3 C28 -38.1(3) . .
C41 C40 N3 C28 143.2(3) . .
C45 C40 N3 C31 123.3 . .
C41 C40 N3 C31 -55.4 . .
O2 C1 O1 Cd2 141.3(2) . .
C2 C1 O1 Cd2 -38.8(6) . .
Cd1 C1 O1 Cd2 134.3(3) . .
O2 C1 O1 Cd1 6.9(4) . .
C2 C1 O1 Cd1 -173.2(4) . .
O1 C1 O2 Cd1 -7.4(4) . .
C2 C1 O2 Cd1 172.7(4) . .
O4 C8 O3 Cd1 21.2(5) . .
C9 C8 O3 Cd1 -160.1(2) . .
O3 C8 O4 Cd2 42.6(5) . .
C9 C8 O4 Cd2 -136.0(3) . .
O6 C15 O5 Cd1 -7.9(5) . .
O6' C15 O5 Cd1 10.3(5) . .
C16 C15 O5 Cd1 -178.4(5) . .
O5 C15 O6 Cd1 8.0(5) . .
O6' C15 O6 Cd1 -94.3 . .
C16 C15 O6 Cd1 178.7(5) . .
O5 C15 O6' Cd1 -10.2(5) . .
O6 C15 O6' Cd1 76.6 . .
C16 C15 O6' Cd1 178.2(5) . .
C8 O3 Cd1 N5 86.7(3) . 2_665
C8 O3 Cd1 O6 -173.3(3) . .
C8 O3 Cd1 O2 13.4(3) . .
C8 O3 Cd1 O5 -121.9(3) . .
C8 O3 Cd1 O6' -176.1(3) . .
C8 O3 Cd1 O1 -30.0(3) . .
C8 O3 Cd1 C15 -146.1(3) . .
C8 O3 Cd1 C1 -11.6(3) . .
C15 O6 Cd1 O3 67.4(3) . .
C15 O6 Cd1 N5 161.3(3) . 2_665
C15 O6 Cd1 O2 -116.7(3) . .
C15 O6 Cd1 O5 -4.4(3) . .
C15 O6 Cd1 O6' 84.9(3) . .
C15 O6 Cd1 O1 -65.9(3) . .
C15 O6 Cd1 C1 -95.6(3) . .
C1 O2 Cd1 O3 -52.0(2) . .
C1 O2 Cd1 N5 -127.7(2) . 2_665
C1 O2 Cd1 O6 133.9(2) . .
C1 O2 Cd1 O5 78.8(2) . .
C1 O2 Cd1 O6' 137.1(2) . .
C1 O2 Cd1 O1 4.0(2) . .
C1 O2 Cd1 C15 107.3(3) . .
C15 O5 Cd1 O3 -120.1(3) . .
C15 O5 Cd1 N5 -25.8(3) . 2_665
C15 O5 Cd1 O6 4.6(3) . .
C15 O5 Cd1 O2 87.4(3) . .
C15 O5 Cd1 O6' -5.8(3) . .
C15 O5 Cd1 O1 139.4(3) . .
C15 O5 Cd1 C1 114.8(3) . .
C15 O6' Cd1 O3 84.5(3) . .
C15 O6' Cd1 N5 176.0(3) . 2_665
C15 O6' Cd1 O6 -79.2(3) . .
C15 O6' Cd1 O2 -101.5(3) . .
C15 O6' Cd1 O5 5.5(3) . .
C15 O6' Cd1 O1 -46.3(3) . .
C15 O6' Cd1 C1 -79.8(3) . .
C1 O1 Cd1 O3 145.2(2) . .
Cd2 O1 Cd1 O3 -7.9 . .
C1 O1 Cd1 N5 51.5(2) . 2_665
Cd2 O1 Cd1 N5 -101.5 . 2_665
C1 O1 Cd1 O6 -74.5(2) . .
Cd2 O1 Cd1 O6 132.5 . .
C1 O1 Cd1 O2 -3.9(2) . .
Cd2 O1 Cd1 O2 -157.0 . .
C1 O1 Cd1 O5 -120.6(2) . .
Cd2 O1 Cd1 O5 86.3 . .
C1 O1 Cd1 O6' -80.2(2) . .
Cd2 O1 Cd1 O6' 126.7 . .
C1 O1 Cd1 C15 -102.2(2) . .
Cd2 O1 Cd1 C15 104.78(13) . .
Cd2 O1 Cd1 C1 -153.1(2) . .
O5 C15 Cd1 O3 64.3(3) . .
O6 C15 Cd1 O3 -123.7(2) . .
O6' C15 Cd1 O3 -105.7(2) . .
C16 C15 Cd1 O3 -160(14) . .
O5 C15 Cd1 N5 165.05(16) . 2_665
O6 C15 Cd1 N5 -23.0(3) . 2_665
O6' C15 Cd1 N5 -4.9(3) . 2_665
C16 C15 Cd1 N5 -59(14) . 2_665
O5 C15 Cd1 O6 -172.0(5) . .
O6' C15 Cd1 O6 18.02(8) . .
C16 C15 Cd1 O6 -36(14) . .
O5 C15 Cd1 O2 -102.7(2) . .
O6 C15 Cd1 O2 69.3(3) . .
O6' C15 Cd1 O2 87.3(2) . .
C16 C15 Cd1 O2 33(14) . .
O6 C15 Cd1 O5 172.0(5) . .
O6' C15 Cd1 O5 -170.0(5) . .
C16 C15 Cd1 O5 136(14) . .
O5 C15 Cd1 O6' 170.0(5) . .
O6 C15 Cd1 O6' -18.02(8) . .
C16 C15 Cd1 O6' -54(14) . .
O5 C15 Cd1 O1 -44.3(3) . .
O6 C15 Cd1 O1 127.7(2) . .
O6' C15 Cd1 O1 145.72(19) . .
C16 C15 Cd1 O1 92(14) . .
O5 C15 Cd1 C1 -74.3(3) . .
O6 C15 Cd1 C1 97.7(3) . .
O6' C15 Cd1 C1 115.7(2) . .
C16 C15 Cd1 C1 62(14) . .
O2 C1 Cd1 O3 145.33(14) . .
O1 C1 Cd1 O3 -41.7(2) . .
C2 C1 Cd1 O3 86(3) . .
O2 C1 Cd1 N5 52.1(2) . 2_665
O1 C1 Cd1 N5 -134.99(18) . 2_665
C2 C1 Cd1 N5 -8(3) . 2_665
O2 C1 Cd1 O6 -52.0(2) . .
O1 C1 Cd1 O6 120.91(16) . .
C2 C1 Cd1 O6 -112(3) . .
O1 C1 Cd1 O2 172.9(4) . .
C2 C1 Cd1 O2 -60(2) . .
O2 C1 Cd1 O5 -110.07(19) . .
O1 C1 Cd1 O5 62.9(2) . .
C2 C1 Cd1 O5 -170(3) . .
O2 C1 Cd1 O6' -52.0(2) . .
O1 C1 Cd1 O6' 120.99(16) . .
C2 C1 Cd1 O6' -112(3) . .
O2 C1 Cd1 O1 -172.9(4) . .
C2 C1 Cd1 O1 127(3) . .
O2 C1 Cd1 C15 -83.3(3) . .
O1 C1 Cd1 C15 89.7(2) . .
C2 C1 Cd1 C15 -143(3) . .
C23 N1 Cd2 N1 -33(24) . 2_755
C22 N1 Cd2 N1 168(51) . 2_755
C23 N1 Cd2 O4 -159.7(3) . .
C22 N1 Cd2 O4 41.4(2) . .
C23 N1 Cd2 O4 20.3(3) . 2_755
C22 N1 Cd2 O4 -138.6(2) . 2_755
C23 N1 Cd2 O1 -65.8(3) . 2_755
C22 N1 Cd2 O1 135.3(2) . 2_755
C23 N1 Cd2 O1 114.2(3) . .
C22 N1 Cd2 O1 -44.7(2) . .
C8 O4 Cd2 N1 27.9(3) . 2_755
C8 O4 Cd2 N1 -152.1(3) . .
C8 O4 Cd2 O4 146(67) . 2_755
C8 O4 Cd2 O1 114.3(3) . 2_755
C8 O4 Cd2 O1 -65.7(3) . .
C1 O1 Cd2 N1 165.9(4) . 2_755
Cd1 O1 Cd2 N1 -66.2 . 2_755
C1 O1 Cd2 N1 -14.1(4) . .
Cd1 O1 Cd2 N1 113.8 . .
C1 O1 Cd2 O4 -98.5(4) . .
Cd1 O1 Cd2 O4 29.3 . .
C1 O1 Cd2 O4 81.5(4) . 2_755
Cd1 O1 Cd2 O4 -150.7 . 2_755
C1 O1 Cd2 O1 39(100) . 2_755
Cd1 O1 Cd2 O1 167(100) . 2_755
C39' C38' N4 C37 6.9 . .
C39' C38' N4 C38 -94.7 . .
C39' C38' N4 C34 178.3 . .
N5 C37 N4 C38' -10.6 . .
N5 C37 N4 C38 7.3 . .
N5 C37 N4 C34 177.8 . .
C39 C38 N4 C38' 79.1 . .
C39 C38 N4 C37 -4.5 . .
C39 C38 N4 C34 -175.2 . .
C35 C34 N4 C38' 160.7 . .
C33 C34 N4 C38' -18.0 . .
C35 C34 N4 C37 -29.5 . .
C33 C34 N4 C37 151.8 . .
C35 C34 N4 C38 139.5 . .
C33 C34 N4 C38 -39.2 . .
C38' C39' N5 C37 -5.1 . .
C38' C39' N5 C39 89.9 . .
C38' C39' N5 Cd1 165.3 . 2_665
N4 C37 N5 C39' 9.8 . .
N4 C37 N5 C39 -6.8 . .
N4 C37 N5 Cd1 -161.9 . 2_665
C38 C39 N5 C39' -85.5 . .
C38 C39 N5 C37 3.7 . .
C38 C39 N5 Cd1 157.4 . 2_665
